data_1517879
loop_
_publ_author_name
'Fleischmann, Martin'
'Jones, James S.'
'Gabba\"i, Fran\,cois P.'
'Scheer, Manfred'

_publ_section_title
;
 A comparative study of the coordination behavior of cyclo-P5and
 cyclo-As5ligand complexes towards the trinuclear Lewis acid complex
 (perfluoro-ortho-phenylene)mercury
;
_journal_issue 1
_journal_name_full 'Chem. Sci.'
_journal_page_first 132
_journal_paper_doi 10.1039/C4SC02353F
_journal_volume 6
_journal_year 2015
_chemical_compound_source 'see text'
_chemical_formula_moiety 'C18 F12 Hg3, C H2 Cl2'
_chemical_formula_sum 'C19 H2 Cl2 F12 Hg3'
_chemical_formula_weight 1130.88
_space_group_IT_number 2
_symmetry_cell_setting triclinic
_symmetry_Int_Tables_number 2
_symmetry_space_group_name_Hall '-P 1'
_symmetry_space_group_name_H-M 'P -1'
_atom_sites_solution_hydrogens geom
_atom_sites_solution_primary direct
_atom_sites_solution_secondary difmap
_cell_angle_alpha 103.463(1)
_cell_angle_beta 100.800(2)
_cell_angle_gamma 97.447(2)
_cell_formula_units_Z 2
_cell_length_a 9.2776(2)
_cell_length_b 9.7199(2)
_cell_length_c 12.7689(2)
_cell_measurement_reflns_used 18018
_cell_measurement_temperature 123(1)
_cell_measurement_theta_max 29.9710
_cell_measurement_theta_min 3.0900
_cell_volume 1081.75(4)
_computing_cell_refinement
;
CrysAlisPro, Agilent Technologies,
Version 1.171.37.31 (release 14-01-2014 CrysAlis171 .NET)
(compiled Jan 14 2014,18:38:05)
;
_computing_data_collection
;
CrysAlisPro, Agilent Technologies,
Version 1.171.37.31 (release 14-01-2014 CrysAlis171 .NET)
(compiled Jan 14 2014,18:38:05)
;
_computing_data_reduction
;
CrysAlisPro, Agilent Technologies,
Version 1.171.37.31 (release 14-01-2014 CrysAlis171 .NET)
(compiled Jan 14 2014,18:38:05)
;
_computing_molecular_graphics 'PLATON (Spek, 1990)'
_computing_publication_material 'PLATON (Spek, 2003)'
_computing_structure_refinement 'SHELXL-97 (Sheldrick, 1997)'
_computing_structure_solution 'SIR-97 (Altomare, 1999)'
_diffrn_ambient_temperature 123(1)
_diffrn_detector_area_resol_mean 10.5431
_diffrn_measured_fraction_theta_full 0.997
_diffrn_measured_fraction_theta_max 0.947
_diffrn_measurement_device_type 'Xcalibur, Ruby, Gemini Ultra'
_diffrn_measurement_method '\w scans'
_diffrn_radiation_monochromator graphite
_diffrn_radiation_probe x-ray
_diffrn_radiation_source 'Enhance (Mo) X-ray Source'
_diffrn_radiation_type MoK\a
_diffrn_radiation_wavelength 0.71073
_diffrn_reflns_av_R_equivalents 0.0507
_diffrn_reflns_av_sigmaI/netI 0.0453
_diffrn_reflns_limit_h_max 12
_diffrn_reflns_limit_h_min -13
_diffrn_reflns_limit_k_max 13
_diffrn_reflns_limit_k_min -13
_diffrn_reflns_limit_l_max 17
_diffrn_reflns_limit_l_min -17
_diffrn_reflns_number 42673
_diffrn_reflns_reduction_process
;
;
_diffrn_reflns_theta_full 28.50
_diffrn_reflns_theta_max 30.10
_diffrn_reflns_theta_min 2.86
_exptl_absorpt_coefficient_mu 21.239
_exptl_absorpt_correction_T_max 0.403
_exptl_absorpt_correction_T_min 0.081
_exptl_absorpt_correction_type analytical
_exptl_absorpt_process_details
;
CrysAlisPro, Agilent Technologies,
Version 1.171.37.31 (release 14-01-2014 CrysAlis171 .NET)
(compiled Jan 14 2014,18:38:05)
Analytical numeric absorption correction using a multifaceted crystal
            model based on expressions derived by R.C. Clark & J.S. Reid.
(Clark, R. C. & Reid, J. S. (1995). Acta Cryst. A51, 887-897)
Empirical absorption correction using spherical harmonics,
 implemented in SCALE3 ABSPACK scaling algorithm.
;
_exptl_crystal_colour colorless
_exptl_crystal_density_diffrn 3.472
_exptl_crystal_density_method 'Not Measured'
_exptl_crystal_description block
_exptl_crystal_F_000 996
_exptl_crystal_size_max 0.2509
_exptl_crystal_size_mid 0.0961
_exptl_crystal_size_min 0.0631
_refine_diff_density_max 1.821
_refine_diff_density_min -1.708
_refine_diff_density_rms 0.206
_refine_ls_extinction_method none
_refine_ls_goodness_of_fit_ref 0.945
_refine_ls_hydrogen_treatment constr
_refine_ls_matrix_type full
_refine_ls_number_parameters 325
_refine_ls_number_reflns 6017
_refine_ls_number_restraints 0
_refine_ls_restrained_S_all 0.945
_refine_ls_R_factor_all 0.0382
_refine_ls_R_factor_gt 0.0243
_refine_ls_shift/su_max 0.001
_refine_ls_shift/su_mean 0.000
_refine_ls_structure_factor_coef Fsqd
_refine_ls_weighting_details 'calc w=1/[\s^2^(Fo^2^)+(0.0230P)^2^]         where P=(Fo^2^+2Fc^2^)/3'
_refine_ls_weighting_scheme calc
_refine_ls_wR_factor_gt 0.0470
_refine_ls_wR_factor_ref 0.0485
_reflns_number_gt 4682
_reflns_number_total 6017
_reflns_threshold_expression >2\s(i)
_cod_data_source_file c4sc02353f2.cif
_cod_data_source_block 1
_cod_depositor_comments
;
The following automatic conversions were performed:

'_symmetry_cell_setting' value 'Triclinic' changed to 'triclinic'
according to
/usr/data/users/saulius/crontab/automatic-downloads/rss-feeds/RSC/lib/dictionaries/cif_core.dic
dictionary named 'cif_core.dic' version 2.4.2 from 2011-04-26.

Automatic conversion script
Id: cif_fix_values 2827 2014-09-09 07:05:25Z andrius 

 Adding full bibliography for 1517871--1517880.cif.

The following automatic conversions were performed:

data name '_iucr_refine_instruction_details' was replaced with
'_iucr_refine_instructions_details' as specified in the replacement
file 'data/replacement-values/replacement_tags.lst'.

Automatic conversion script
Id: cif_correct_tags 9268 2022-04-12 08:56:07Z antanas 
;
_cod_database_code 1517879

loop_
_symmetry_equiv_pos_site_id
_symmetry_equiv_pos_as_xyz
1 x,y,z
2 -x,-y,-z

loop_
_atom_site_aniso_label
_atom_site_aniso_U_11
_atom_site_aniso_U_22
_atom_site_aniso_U_33
_atom_site_aniso_U_23
_atom_site_aniso_U_13
_atom_site_aniso_U_12
Hg1 0.0230(1) 0.0195(1) 0.0163(1) 0.0022(1) 0.0040(1) 0.0044(1)
Hg2 0.0215(1) 0.0185(1) 0.0196(1) 0.0037(1) 0.0053(1) 0.0060(1)
Hg3 0.0221(1) 0.0212(1) 0.0193(1) 0.0029(1) 0.0050(1) 0.0044(1)
F1 0.0325(18) 0.0308(15) 0.0200(14) 0.0048(12) 0.0010(12) 0.0039(13)
F2 0.0371(19) 0.0270(15) 0.0200(14) -0.0039(12) 0.0115(12) 0.0040(13)
F3 0.0330(18) 0.0252(15) 0.0333(16) 0.0021(13) 0.0131(13) 0.0141(13)
F4 0.0233(16) 0.0261(14) 0.0299(15) 0.0075(12) 0.0027(12) 0.0091(12)
F5 0.037(2) 0.0330(16) 0.0291(16) -0.0042(13) 0.0070(13) 0.0108(14)
F6 0.034(2) 0.0330(17) 0.0469(19) 0.0078(15) 0.0133(15) 0.0196(15)
F7 0.0296(18) 0.0390(17) 0.0362(16) 0.0196(14) 0.0044(13) 0.0143(14)
F8 0.0311(18) 0.0339(16) 0.0219(14) 0.0081(12) 0.0059(12) 0.0084(13)
F9 0.0320(18) 0.0317(16) 0.0315(16) 0.0071(13) -0.0010(13) 0.0108(14)
F10 0.0308(19) 0.0447(18) 0.0245(15) 0.0133(14) -0.0019(13) -0.0006(15)
F11 0.041(2) 0.0429(18) 0.0217(15) -0.0061(14) 0.0039(14) 0.0014(15)
F12 0.0384(19) 0.0311(16) 0.0272(15) -0.0047(13) 0.0110(13) 0.0077(14)
C1 0.022(3) 0.017(2) 0.018(2) -0.0013(18) 0.0065(19) 0.0023(19)
C2 0.023(3) 0.013(2) 0.020(2) 0.0036(18) 0.0098(19) 0.0040(19)
C3 0.018(3) 0.021(2) 0.023(2) 0.006(2) 0.0032(19) 0.001(2)
C4 0.026(3) 0.018(2) 0.017(2) -0.0038(19) 0.0102(19) -0.002(2)
C5 0.022(3) 0.014(2) 0.033(3) 0.006(2) 0.015(2) 0.008(2)
C6 0.017(3) 0.020(2) 0.024(2) 0.0077(19) 0.0037(19) 0.0020(19)
C7 0.025(3) 0.015(2) 0.026(2) 0.0069(19) 0.010(2) 0.005(2)
C8 0.022(3) 0.023(2) 0.022(2) 0.0087(19) 0.0048(19) 0.005(2)
C9 0.025(3) 0.022(2) 0.022(2) -0.001(2) 0.008(2) 0.000(2)
C10 0.025(3) 0.020(2) 0.038(3) 0.008(2) 0.013(2) 0.012(2)
C11 0.019(3) 0.027(3) 0.027(3) 0.011(2) 0.005(2) 0.005(2)
C12 0.019(3) 0.025(2) 0.024(2) 0.009(2) 0.003(2) 0.005(2)
C13 0.018(3) 0.023(2) 0.016(2) 0.0043(19) 0.0053(18) -0.002(2)
C14 0.026(3) 0.020(2) 0.014(2) 0.0033(18) 0.0044(19) 0.001(2)
C15 0.019(3) 0.024(2) 0.025(2) 0.010(2) 0.008(2) 0.004(2)
C16 0.020(3) 0.036(3) 0.019(2) 0.014(2) 0.000(2) -0.005(2)
C17 0.030(3) 0.025(3) 0.018(2) -0.003(2) 0.005(2) -0.006(2)
C18 0.028(3) 0.019(2) 0.022(2) -0.0003(19) 0.010(2) 0.003(2)
Cl1 0.190(3) 0.0531(12) 0.0851(15) -0.0268(11) 0.0849(18) -0.0473(15)
Cl2 0.0254(11) 0.158(2) 0.183(3) 0.120(2) 0.0133(13) 0.0139(13)
C19 0.047(4) 0.074(5) 0.038(3) 0.018(3) 0.002(3) -0.015(4)

loop_
_atom_site_label
_atom_site_type_symbol
_atom_site_thermal_displace_type
_atom_site_fract_x
_atom_site_fract_y
_atom_site_fract_z
_atom_site_occupancy
_atom_site_U_iso_or_equiv
_atom_site_calc_flag
_atom_site_refinement_flags
Hg1 Hg Uani 0.57946(2) 0.37766(2) 0.16727(1) 1.000 0.0200(1) . .
Hg2 Hg Uani 0.84101(2) 0.30819(2) 0.38711(1) 1.000 0.0198(1) . .
Hg3 Hg Uani 0.79943(2) 0.09930(2) 0.10732(1) 1.000 0.0212(1) . .
F1 F Uani 0.8208(3) 0.5219(3) 0.6071(2) 1.000 0.0289(9) . .
F2 F Uani 0.6590(3) 0.7299(3) 0.6522(2) 1.000 0.0292(9) . .
F3 F Uani 0.4663(3) 0.7872(3) 0.4856(2) 1.000 0.0299(9) . .
F4 F Uani 0.4371(3) 0.6344(3) 0.2758(2) 1.000 0.0264(9) . .
F5 F Uani 1.0330(3) -0.1099(3) 0.1147(2) 1.000 0.0348(10) . .
F6 F Uani 1.2249(3) -0.1591(3) 0.2818(2) 1.000 0.0366(11) . .
F7 F Uani 1.2451(3) -0.0102(3) 0.4928(2) 1.000 0.0329(10) . .
F8 F Uani 1.0766(3) 0.1928(3) 0.5366(2) 1.000 0.0286(9) . .
F9 F Uani 0.3640(3) 0.3652(3) -0.0578(2) 1.000 0.0326(10) . .
F10 F Uani 0.3020(3) 0.1815(3) -0.2590(2) 1.000 0.0344(10) . .
F11 F Uani 0.4547(4) -0.0394(3) -0.3012(2) 1.000 0.0387(10) . .
F12 F Uani 0.6714(3) -0.0694(3) -0.1414(2) 1.000 0.0337(10) . .
C1 C Uani 0.6138(5) 0.4962(5) 0.3296(4) 1.000 0.0199(14) . .
C2 C Uani 0.7149(5) 0.4673(5) 0.4156(4) 1.000 0.0181(14) . .
C3 C Uani 0.7257(5) 0.5481(5) 0.5224(4) 1.000 0.0211(14) . .
C4 C Uani 0.6468(6) 0.6559(5) 0.5482(4) 1.000 0.0216(14) . .
C5 C Uani 0.5486(5) 0.6854(5) 0.4632(4) 1.000 0.0214(16) . .
C6 C Uani 0.5357(5) 0.6043(5) 0.3565(4) 1.000 0.0203(14) . .
C7 C Uani 0.9639(6) 0.1490(5) 0.3470(4) 1.000 0.0210(14) . .
C8 C Uani 0.9526(5) 0.0700(5) 0.2370(4) 1.000 0.0218(14) . .
C9 C Uani 1.0399(6) -0.0310(5) 0.2184(4) 1.000 0.0242(14) . .
C10 C Uani 1.1402(6) -0.0591(5) 0.3029(4) 1.000 0.0261(16) . .
C11 C Uani 1.1503(5) 0.0160(5) 0.4113(4) 1.000 0.0236(17) . .
C12 C Uani 1.0624(5) 0.1201(5) 0.4300(4) 1.000 0.0224(14) . .
C13 C Uani 0.6347(5) 0.1329(5) -0.0121(4) 1.000 0.0195(14) . .
C14 C Uani 0.5525(5) 0.2445(5) 0.0101(3) 1.000 0.0205(14) . .
C15 C Uani 0.4439(5) 0.2581(5) -0.0748(4) 1.000 0.0216(14) . .
C16 C Uani 0.4075(6) 0.1648(5) -0.1795(4) 1.000 0.0254(16) . .
C17 C Uani 0.4873(6) 0.0538(5) -0.2003(4) 1.000 0.0269(16) . .
C18 C Uani 0.5991(6) 0.0418(5) -0.1169(4) 1.000 0.0235(14) . .
Cl1 Cl Uani -0.1214(4) 0.6510(2) 0.89450(19) 1.000 0.1163(12) . .
Cl2 Cl Uani 0.0690(2) 0.4611(3) 0.8065(3) 1.000 0.1109(13) . .
C19 C Uani -0.1003(7) 0.4741(7) 0.8431(5) 1.000 0.056(2) . .
H19A H Uiso -0.10910 0.42240 0.89870 1.000 0.0670 calc R
H19B H Uiso -0.18050 0.42820 0.77880 1.000 0.0670 calc R

loop_
_atom_type_symbol
_atom_type_description
_atom_type_scat_dispersion_real
_atom_type_scat_dispersion_imag
_atom_type_scat_source
Hg Hg -2.3894 9.2266 'International Tables Vol C Tables 4.2.6.8 and 6.1.1.4'
F F 0.0171 0.0103 'International Tables Vol C Tables 4.2.6.8 and 6.1.1.4'
Cl Cl 0.1484 0.1585 'International Tables Vol C Tables 4.2.6.8 and 6.1.1.4'
H H 0.0000 0.0000 'International Tables Vol C Tables 4.2.6.8 and 6.1.1.4'
C C 0.0033 0.0016 'International Tables Vol C Tables 4.2.6.8 and 6.1.1.4'

loop_
_geom_angle_atom_site_label_1
_geom_angle_atom_site_label_2
_geom_angle_atom_site_label_3
_geom_angle
_geom_angle_publ_flag
C1 Hg1 C14 174.86(19) yes
C2 Hg2 C7 175.96(19) yes
C8 Hg3 C13 174.87(19) yes
Hg1 C1 C2 121.7(4) yes
Hg1 C1 C6 120.1(4) yes
C2 C1 C6 118.1(4) no
Hg2 C2 C1 122.3(4) yes
Hg2 C2 C3 120.0(4) yes
C1 C2 C3 117.7(4) no
F1 C3 C2 119.1(4) yes
F1 C3 C4 117.3(4) yes
C2 C3 C4 123.6(5) no
F2 C4 C3 121.7(4) yes
F2 C4 C5 119.6(5) yes
C3 C4 C5 118.6(4) no
F3 C5 C4 120.3(4) yes
F3 C5 C6 121.4(4) yes
C4 C5 C6 118.2(5) no
F4 C6 C1 119.6(4) yes
F4 C6 C5 116.7(4) yes
C1 C6 C5 123.7(5) no
Hg2 C7 C8 122.6(4) yes
Hg2 C7 C12 118.9(4) yes
C8 C7 C12 118.5(5) no
Hg3 C8 C7 121.1(4) yes
Hg3 C8 C9 120.4(4) yes
C7 C8 C9 118.5(5) no
F5 C9 C8 120.8(4) yes
F5 C9 C10 116.4(5) yes
C8 C9 C10 122.8(5) no
F6 C10 C9 121.3(4) yes
F6 C10 C11 119.4(4) yes
C9 C10 C11 119.2(5) no
F7 C11 C10 119.9(4) yes
F7 C11 C12 122.2(4) yes
C10 C11 C12 117.9(5) no
F8 C12 C7 120.5(4) yes
F8 C12 C11 116.4(4) yes
C7 C12 C11 123.2(5) no
Hg3 C13 C14 122.4(3) yes
Hg3 C13 C18 119.7(4) yes
C14 C13 C18 117.9(4) no
Hg1 C14 C13 122.2(3) yes
Hg1 C14 C15 119.3(4) yes
C13 C14 C15 118.3(4) no
F9 C15 C14 120.4(4) yes
F9 C15 C16 116.2(4) yes
C14 C15 C16 123.4(5) no
F10 C16 C15 121.5(5) yes
F10 C16 C17 120.5(4) yes
C15 C16 C17 118.0(5) no
F11 C17 C16 119.6(5) yes
F11 C17 C18 121.3(5) yes
C16 C17 C18 119.1(5) no
F12 C18 C13 120.1(4) yes
F12 C18 C17 116.5(4) yes
C13 C18 C17 123.3(5) no
Cl1 C19 Cl2 113.2(4) yes
Cl1 C19 H19A 109.00 no
Cl1 C19 H19B 109.00 no
Cl2 C19 H19A 109.00 no
Cl2 C19 H19B 109.00 no
H19A C19 H19B 108.00 no

loop_
_geom_bond_atom_site_label_1
_geom_bond_atom_site_label_2
_geom_bond_distance
_geom_bond_publ_flag
Hg1 C1 2.067(5) yes
Hg1 C14 2.070(4) yes
Hg2 C2 2.064(5) yes
Hg2 C7 2.065(5) yes
Hg3 C8 2.070(5) yes
Hg3 C13 2.063(5) yes
Cl1 C19 1.742(7) yes
Cl2 C19 1.732(7) yes
F1 C3 1.357(6) yes
F2 C4 1.331(5) yes
F3 C5 1.338(6) yes
F4 C6 1.357(6) yes
F5 C9 1.352(5) yes
F6 C10 1.338(6) yes
F7 C11 1.327(6) yes
F8 C12 1.353(5) yes
F9 C15 1.355(6) yes
F10 C16 1.327(6) yes
F11 C17 1.346(5) yes
F12 C18 1.351(6) yes
C1 C2 1.411(7) no
C1 C6 1.367(7) no
C2 C3 1.384(7) no
C3 C4 1.368(7) no
C4 C5 1.390(7) no
C5 C6 1.381(7) no
C7 C12 1.371(7) no
C7 C8 1.413(7) no
C8 C9 1.359(7) no
C9 C10 1.390(7) no
C10 C11 1.386(7) no
C11 C12 1.386(7) no
C13 C18 1.375(7) no
C13 C14 1.411(7) no
C14 C15 1.378(6) no
C15 C16 1.382(7) no
C16 C17 1.389(8) no
C17 C18 1.378(7) no
C19 H19A 0.9700 no
C19 H19B 0.9700 no

loop_
_geom_contact_atom_site_label_1
_geom_contact_atom_site_label_2
_geom_contact_distance
_geom_contact_site_symmetry_2
_geom_contact_publ_flag
Hg1 Cl2 3.351(2) 2_666 no
Hg1 F9 3.168(3) 2_665 no
Hg3 C16 3.408(5) 2_655 no
Hg3 C17 3.418(5) 2_655 no
Cl1 F9 3.355(4) 2_566 no
Cl1 F5 3.153(3) 1_466 no
Cl2 F1 3.315(4) 1_455 no
Cl2 F9 3.316(4) 1_556 no
Cl2 Hg1 3.351(2) 2_666 no
F1 Cl2 3.315(4) 1_655 no
F1 F2 2.691(4) . no
F1 C19 3.122(7) 1_655 no
F2 F1 2.691(4) . no
F2 F3 2.723(4) . no
F2 C11 3.198(6) 2_766 no
F2 C12 3.265(6) 2_766 no
F2 C1 3.210(6) 2_666 no
F2 C10 3.352(6) 2_766 no
F2 F12 2.863(4) 1_566 no
F3 F4 2.688(4) . no
F3 F7 3.022(4) 1_465 no
F3 F2 2.723(4) . no
F3 F11 2.878(4) 1_566 no
F4 C15 3.303(6) 2_665 no
F4 C16 2.907(6) 2_665 no
F4 C19 3.131(7) 2_566 no
F4 F3 2.688(4) . no
F4 F6 2.987(4) 1_465 no
F4 F10 2.891(4) 2_665 no
F5 F6 2.688(4) . no
F5 F12 2.968(4) 2_755 no
F5 Cl1 3.153(3) 1_644 no
F6 F7 2.704(4) . no
F6 C18 3.213(6) 2_755 no
F6 C19 3.061(7) 2_656 no
F6 C17 3.176(6) 2_755 no
F6 F5 2.688(4) . no
F6 F4 2.987(4) 1_645 no
F7 F8 2.695(4) . no
F7 F11 3.059(4) 1_656 no
F7 C5 3.339(6) 2_766 no
F7 C12 3.318(6) 2_756 no
F7 F3 3.022(4) 1_645 no
F7 F6 2.704(4) . no
F8 C3 3.237(6) 2_766 no
F8 F10 3.057(4) 1_656 no
F8 C11 3.007(6) 2_756 no
F8 C12 3.300(6) 2_756 no
F8 F7 2.695(4) . no
F8 C4 3.275(6) 2_766 no
F9 Hg1 3.168(3) 2_665 no
F9 F10 2.676(4) . no
F9 Cl2 3.316(4) 1_554 no
F9 Cl1 3.355(4) 2_566 no
F10 F11 2.728(4) . no
F10 F9 2.676(4) . no
F10 F8 3.057(4) 1_454 no
F10 C8 3.272(6) 2_655 no
F10 F4 2.891(4) 2_665 no
F10 C6 3.041(6) 2_665 no
F11 F10 2.728(4) . no
F11 F12 2.680(4) . no
F11 F3 2.878(4) 1_544 no
F11 F7 3.059(4) 1_454 no
F12 F5 2.968(4) 2_755 no
F12 F11 2.680(4) . no
F12 C10 3.294(6) 2_755 no
F12 C9 3.138(6) 2_755 no
F12 F2 2.863(4) 1_544 no
F1 H19B 2.5600 1_655 no
F4 H19B 2.3100 2_566 no
F6 H19B 2.5000 2_656 no
C1 F2 3.210(6) 2_666 no
C1 C4 3.468(7) 2_666 no
C2 C5 3.482(7) 2_666 no
C2 C4 3.565(7) 2_666 no
C3 C4 3.593(7) 2_666 no
C3 F8 3.237(6) 2_766 no
C3 C5 3.246(7) 2_666 no
C3 C6 3.465(7) 2_666 no
C3 C12 3.411(7) 2_766 no
C4 C2 3.565(7) 2_666 no
C4 C3 3.593(7) 2_666 no
C4 C5 3.526(7) 2_666 no
C4 F8 3.275(6) 2_766 no
C4 C1 3.468(7) 2_666 no
C4 C11 3.360(7) 2_766 no
C4 C12 3.164(7) 2_766 no
C4 C6 3.441(7) 2_666 no
C5 C3 3.246(7) 2_666 no
C5 C4 3.526(7) 2_666 no
C5 F7 3.339(6) 2_766 no
C5 C2 3.482(7) 2_666 no
C5 C11 3.585(7) 2_766 no
C6 C16 3.595(7) 2_665 no
C6 F10 3.041(6) 2_665 no
C6 C3 3.465(7) 2_666 no
C6 C4 3.441(7) 2_666 no
C8 F10 3.272(6) 2_655 no
C9 F12 3.138(6) 2_755 no
C10 F12 3.294(6) 2_755 no
C10 F2 3.352(6) 2_766 no
C11 F8 3.007(6) 2_756 no
C11 C4 3.360(7) 2_766 no
C11 F2 3.198(6) 2_766 no
C11 C12 3.438(7) 2_756 no
C11 C5 3.585(7) 2_766 no
C12 F7 3.318(6) 2_756 no
C12 F2 3.265(6) 2_766 no
C12 C12 3.465(7) 2_756 no
C12 C3 3.411(7) 2_766 no
C12 C4 3.164(7) 2_766 no
C12 F8 3.300(6) 2_756 no
C12 C11 3.438(7) 2_756 no
C13 C18 3.462(7) 2_655 no
C13 C13 3.465(7) 2_655 no
C15 F4 3.303(6) 2_665 no
C16 F4 2.907(6) 2_665 no
C16 C6 3.595(7) 2_665 no
C16 Hg3 3.408(5) 2_655 no
C17 F6 3.176(6) 2_755 no
C17 Hg3 3.418(5) 2_655 no
C18 C13 3.462(7) 2_655 no
C18 F6 3.213(6) 2_755 no
C19 F1 3.122(7) 1_455 no
C19 F4 3.131(7) 2_566 no
C19 F6 3.061(7) 2_656 no
H19B F1 2.5600 1_455 no
H19B F4 2.3100 2_566 no
H19B F6 2.5000 2_656 no

loop_
_geom_hbond_atom_site_label_D
_geom_hbond_atom_site_label_H
_geom_hbond_atom_site_label_A
_geom_hbond_distance_DH
_geom_hbond_distance_HA
_geom_hbond_distance_DA
_geom_hbond_angle_DHA
_geom_hbond_site_symmetry_A
_geom_hbond_publ_flag
C19 H19B F4 0.9700 2.3100 3.131(7) 142.00 2_566 yes
C19 H19B F6 0.9700 2.5000 3.061(7) 116.00 2_656 yes

loop_
_geom_torsion_atom_site_label_1
_geom_torsion_atom_site_label_2
_geom_torsion_atom_site_label_3
_geom_torsion_atom_site_label_4
_geom_torsion
_geom_torsion_publ_flag
Hg1 C1 C2 Hg2 1.5(6) no
Hg1 C1 C2 C3 -177.2(4) no
C6 C1 C2 Hg2 -179.7(4) no
C6 C1 C2 C3 1.6(7) no
Hg1 C1 C6 F4 -0.9(6) no
Hg1 C1 C6 C5 177.9(4) no
C2 C1 C6 F4 -179.7(4) no
C2 C1 C6 C5 -1.0(8) no
Hg2 C2 C3 F1 0.6(6) no
Hg2 C2 C3 C4 179.6(4) no
C1 C2 C3 F1 179.3(4) no
C1 C2 C3 C4 -1.7(8) no
F1 C3 C4 F2 -1.8(7) no
F1 C3 C4 C5 179.9(4) no
C2 C3 C4 F2 179.1(5) no
C2 C3 C4 C5 0.9(8) no
F2 C4 C5 F3 -0.2(7) no
F2 C4 C5 C6 -178.4(4) no
C3 C4 C5 F3 178.0(4) no
C3 C4 C5 C6 -0.1(7) no
F3 C5 C6 F4 0.8(7) no
F3 C5 C6 C1 -178.0(5) no
C4 C5 C6 F4 179.0(4) no
C4 C5 C6 C1 0.2(8) no
Hg2 C7 C8 Hg3 -4.2(6) no
Hg2 C7 C8 C9 178.8(4) no
C12 C7 C8 Hg3 176.9(4) no
C12 C7 C8 C9 0.0(7) no
Hg2 C7 C12 F8 1.3(7) no
Hg2 C7 C12 C11 -179.6(4) no
C8 C7 C12 F8 -179.8(4) no
C8 C7 C12 C11 -0.7(8) no
Hg3 C8 C9 F5 2.8(7) no
Hg3 C8 C9 C10 -177.4(4) no
C7 C8 C9 F5 179.8(4) no
C7 C8 C9 C10 -0.4(8) no
F5 C9 C10 F6 0.0(7) no
F5 C9 C10 C11 -178.6(4) no
C8 C9 C10 F6 -179.8(5) no
C8 C9 C10 C11 1.5(8) no
F6 C10 C11 F7 1.0(7) no
F6 C10 C11 C12 179.2(4) no
C9 C10 C11 F7 179.7(5) no
C9 C10 C11 C12 -2.2(7) no
F7 C11 C12 F8 -1.0(7) no
F7 C11 C12 C7 179.9(5) no
C10 C11 C12 F8 -179.1(4) no
C10 C11 C12 C7 1.8(8) no
Hg3 C13 C14 Hg1 -4.1(6) no
Hg3 C13 C14 C15 -179.6(4) no
C18 C13 C14 Hg1 174.0(4) no
C18 C13 C14 C15 -1.5(7) no
Hg3 C13 C18 F12 0.2(7) no
Hg3 C13 C18 C17 177.8(4) no
C14 C13 C18 F12 -178.0(4) no
C14 C13 C18 C17 -0.4(8) no
Hg1 C14 C15 F9 5.5(6) no
Hg1 C14 C15 C16 -173.2(4) no
C13 C14 C15 F9 -178.8(4) no
C13 C14 C15 C16 2.5(8) no
F9 C15 C16 F10 1.2(7) no
F9 C15 C16 C17 179.8(4) no
C14 C15 C16 F10 179.9(5) no
C14 C15 C16 C17 -1.5(8) no
F10 C16 C17 F11 -1.6(8) no
F10 C16 C17 C18 178.1(5) no
C15 C16 C17 F11 179.8(5) no
C15 C16 C17 C18 -0.5(8) no
F11 C17 C18 F12 -1.2(7) no
F11 C17 C18 C13 -178.9(5) no
C16 C17 C18 F12 179.1(5) no
C16 C17 C18 C13 1.4(8) no
